data_7224911
loop_
_publ_author_name
'Ogunlaja, Adeniyi Sunday'
'Hosten, Eric'
'Betz, Richard'
'Tshentu, Zenixole'

_publ_section_title
;
 Selective removal of isoquinoline and quinoline from simulated fuel using
 1,1'-binaphthyl-2,2'-diol (BINOL): Crystal structure and evaluation of
 the adduct electronic properties
;
_journal_name_full 'RSC Adv.'
_journal_paper_doi 10.1039/C6RA03854A
_journal_year 2016
_chemical_formula_sum 'C29 H21 N O2'
_chemical_formula_weight 415.47
_space_group_crystal_system triclinic
_space_group_IT_number 2
_space_group_name_Hall '-P 1'
_space_group_name_H-M_alt 'P -1'
_symmetry_space_group_name_Hall '-P 1'
_symmetry_space_group_name_H-M 'P -1'
_atom_sites_solution_hydrogens geom
_audit_creation_method SHELXL-2014/6
_audit_update_record
;
2015-08-08 deposited with the CCDC.
2016-04-13 downloaded from the CCDC.
;
_cell_angle_alpha 66.9200(10)
_cell_angle_beta 72.4350(10)
_cell_angle_gamma 65.0510(10)
_cell_formula_units_Z 2
_cell_length_a 10.2219(4)
_cell_length_b 10.7838(4)
_cell_length_c 11.7729(4)
_cell_measurement_temperature 200(2)
_cell_volume 1067.88(7)
_computing_structure_refinement 'SHELXL-2014/6 (Sheldrick, 2014)'
_diffrn_ambient_temperature 200(2)
_diffrn_measured_fraction_theta_full 0.998
_diffrn_measured_fraction_theta_max 0.994
_diffrn_radiation_type MoK\a
_diffrn_radiation_wavelength 0.71073
_diffrn_reflns_av_R_equivalents 0.0159
_diffrn_reflns_av_unetI/netI 0.0154
_diffrn_reflns_Laue_measured_fraction_full 0.998
_diffrn_reflns_Laue_measured_fraction_max 0.994
_diffrn_reflns_limit_h_max 13
_diffrn_reflns_limit_h_min -13
_diffrn_reflns_limit_k_max 14
_diffrn_reflns_limit_k_min -14
_diffrn_reflns_limit_l_max 15
_diffrn_reflns_limit_l_min -15
_diffrn_reflns_number 19180
_diffrn_reflns_point_group_measured_fraction_full 0.998
_diffrn_reflns_point_group_measured_fraction_max 0.994
_diffrn_reflns_theta_full 25.242
_diffrn_reflns_theta_max 28.372
_diffrn_reflns_theta_min 2.188
_exptl_absorpt_coefficient_mu 0.081
_exptl_crystal_density_diffrn 1.292
_exptl_crystal_F_000 436
_exptl_crystal_size_max 0.448
_exptl_crystal_size_mid 0.340
_exptl_crystal_size_min 0.257
_refine_diff_density_max 0.310
_refine_diff_density_min -0.199
_refine_diff_density_rms 0.040
_refine_ls_extinction_method none
_refine_ls_goodness_of_fit_ref 1.042
_refine_ls_hydrogen_treatment constr
_refine_ls_matrix_type full
_refine_ls_number_parameters 291
_refine_ls_number_reflns 5327
_refine_ls_number_restraints 0
_refine_ls_restrained_S_all 1.042
_refine_ls_R_factor_all 0.0477
_refine_ls_R_factor_gt 0.0388
_refine_ls_shift/su_max 0.000
_refine_ls_shift/su_mean 0.000
_refine_ls_structure_factor_coef Fsqd
_refine_ls_weighting_details 'w=1/[\s^2^(Fo^2^)+(0.0559P)^2^+0.2532P] where P=(Fo^2^+2Fc^2^)/3'
_refine_ls_weighting_scheme calc
_refine_ls_wR_factor_gt 0.1052
_refine_ls_wR_factor_ref 0.1121
_reflns_Friedel_coverage 0.000
_reflns_number_gt 4393
_reflns_number_total 5327
_reflns_threshold_expression 'I > 2\s(I)'
_cod_data_source_file c6ra03854a2.cif
_cod_data_source_block ea316
_cod_database_code 7224911
_shelx_space_group_comment
;
The symmetry employed for this shelxl refinement is uniquely defined
by the following loop, which should always be used as a source of
symmetry information in preference to the above space-group names.
They are only intended as comments.
;
_shelx_estimated_absorpt_t_min 0.965
_shelx_estimated_absorpt_t_max 0.980
_shelxl_version_number 2014/6

loop_
_space_group_symop_operation_xyz
'x, y, z'
'-x, -y, -z'

loop_
_atom_site_label
_atom_site_type_symbol
_atom_site_fract_x
_atom_site_fract_y
_atom_site_fract_z
_atom_site_U_iso_or_equiv
_atom_site_adp_type
_atom_site_occupancy
_atom_site_site_symmetry_order
_atom_site_calc_flag
_atom_site_refinement_flags_posn
_atom_site_refinement_flags_adp
O1 O 0.57887(8) 0.37003(8) 0.74141(7) 0.03026(17) Uani 1 1 d . .
H1 H 0.6194 0.3833 0.7859 0.045 Uiso 1 1 calc R U
O2 O 0.50977(9) 0.38312(9) 0.45358(7) 0.0372(2) Uani 1 1 d . .
H2 H 0.4752 0.4594 0.3977 0.056 Uiso 1 1 calc R U
N1 N 0.67204(10) 0.44616(10) -0.11934(9) 0.0306(2) Uani 1 1 d . .
C1 C 0.59930(10) 0.18382(10) 0.67318(9) 0.02329(19) Uani 1 1 d . .
C2 C 0.66301(11) 0.24417(11) 0.71536(9) 0.0250(2) Uani 1 1 d . .
C3 C 0.81257(12) 0.17928(12) 0.72839(10) 0.0301(2) Uani 1 1 d . .
H3 H 0.8543 0.2216 0.7587 0.036 Uiso 1 1 calc R U
C4 C 0.89688(12) 0.05621(13) 0.69751(10) 0.0321(2) Uani 1 1 d . .
H4 H 0.9970 0.0134 0.7070 0.039 Uiso 1 1 calc R U
C5 C 0.83775(11) -0.00869(11) 0.65160(10) 0.0290(2) Uani 1 1 d . .
C6 C 0.92438(13) -0.13269(13) 0.61320(11) 0.0375(3) Uani 1 1 d . .
H6 H 1.0250 -0.1764 0.6211 0.045 Uiso 1 1 calc R U
C7 C 0.86595(14) -0.19023(13) 0.56523(12) 0.0411(3) Uani 1 1 d . .
H7 H 0.9262 -0.2721 0.5382 0.049 Uiso 1 1 calc R U
C8 C 0.71639(14) -0.12862(13) 0.55561(12) 0.0390(3) Uani 1 1 d . .
H8 H 0.6758 -0.1700 0.5231 0.047 Uiso 1 1 calc R U
C9 C 0.62883(13) -0.00947(12) 0.59268(10) 0.0321(2) Uani 1 1 d . .
H9 H 0.5278 0.0300 0.5868 0.038 Uiso 1 1 calc R U
C10 C 0.68673(11) 0.05585(11) 0.63977(9) 0.0252(2) Uani 1 1 d . .
C11 C 0.44121(11) 0.25662(10) 0.66082(9) 0.0237(2) Uani 1 1 d . .
C12 C 0.40129(12) 0.36013(11) 0.55033(9) 0.0272(2) Uani 1 1 d . .
C13 C 0.25183(13) 0.43812(12) 0.53919(10) 0.0332(2) Uani 1 1 d . .
H13 H 0.2259 0.5099 0.4628 0.040 Uiso 1 1 calc R U
C14 C 0.14537(12) 0.41074(12) 0.63719(11) 0.0346(2) Uani 1 1 d . .
H14 H 0.0457 0.4636 0.6282 0.042 Uiso 1 1 calc R U
C15 C 0.18050(11) 0.30481(11) 0.75250(10) 0.0293(2) Uani 1 1 d . .
C16 C 0.07182(12) 0.27688(14) 0.85663(12) 0.0381(3) Uani 1 1 d . .
H16 H -0.0284 0.3286 0.8489 0.046 Uiso 1 1 calc R U
C17 C 0.10780(13) 0.17720(14) 0.96797(12) 0.0413(3) Uani 1 1 d . .
H17 H 0.0333 0.1597 1.0369 0.050 Uiso 1 1 calc R U
C18 C 0.25613(13) 0.10037(13) 0.97992(11) 0.0356(3) Uani 1 1 d . .
H18 H 0.2813 0.0316 1.0576 0.043 Uiso 1 1 calc R U
C19 C 0.36447(12) 0.12363(11) 0.88095(10) 0.0290(2) Uani 1 1 d . .
H19 H 0.4638 0.0697 0.8907 0.035 Uiso 1 1 calc R U
C20 C 0.33073(11) 0.22706(10) 0.76394(9) 0.0244(2) Uani 1 1 d . .
C21 C 0.68434(14) 0.57354(13) -0.16933(11) 0.0370(3) Uani 1 1 d . .
H21 H 0.6698 0.6241 -0.2537 0.044 Uiso 1 1 calc R U
C22 C 0.71778(17) 0.63961(14) -0.10560(13) 0.0456(3) Uani 1 1 d . .
H22 H 0.7275 0.7314 -0.1465 0.055 Uiso 1 1 calc R U
C23 C 0.73595(16) 0.56938(14) 0.01601(13) 0.0432(3) Uani 1 1 d . .
H23 H 0.7583 0.6122 0.0612 0.052 Uiso 1 1 calc R U
C24 C 0.72165(12) 0.43291(12) 0.07501(10) 0.0316(2) Uani 1 1 d . .
C25 C 0.73481(14) 0.35455(14) 0.20198(11) 0.0399(3) Uani 1 1 d . .
H25 H 0.7542 0.3941 0.2518 0.048 Uiso 1 1 calc R U
C26 C 0.72005(14) 0.22347(15) 0.25320(12) 0.0428(3) Uani 1 1 d . .
H26 H 0.7276 0.1726 0.3389 0.051 Uiso 1 1 calc R U
C27 C 0.69361(15) 0.16261(14) 0.18026(12) 0.0440(3) Uani 1 1 d . .
H27 H 0.6864 0.0695 0.2165 0.053 Uiso 1 1 calc R U
C28 C 0.67813(14) 0.23583(13) 0.05766(12) 0.0378(3) Uani 1 1 d . .
H28 H 0.6590 0.1942 0.0094 0.045 Uiso 1 1 calc R U
C29 C 0.69063(11) 0.37313(12) 0.00306(10) 0.0280(2) Uani 1 1 d . .

loop_
_atom_site_aniso_label
_atom_site_aniso_U_11
_atom_site_aniso_U_22
_atom_site_aniso_U_33
_atom_site_aniso_U_23
_atom_site_aniso_U_13
_atom_site_aniso_U_12
O1 0.0346(4) 0.0278(4) 0.0311(4) -0.0109(3) -0.0132(3) -0.0062(3)
O2 0.0359(4) 0.0353(4) 0.0238(4) -0.0020(3) -0.0040(3) -0.0040(3)
N1 0.0300(5) 0.0328(5) 0.0314(5) -0.0130(4) -0.0062(4) -0.0095(4)
C1 0.0232(4) 0.0229(5) 0.0201(4) -0.0036(3) -0.0047(3) -0.0067(4)
C2 0.0272(5) 0.0245(5) 0.0204(4) -0.0038(4) -0.0055(4) -0.0080(4)
C3 0.0283(5) 0.0354(6) 0.0285(5) -0.0067(4) -0.0079(4) -0.0133(4)
C4 0.0223(5) 0.0363(6) 0.0318(5) -0.0062(4) -0.0050(4) -0.0080(4)
C5 0.0254(5) 0.0273(5) 0.0259(5) -0.0041(4) -0.0022(4) -0.0066(4)
C6 0.0291(5) 0.0310(6) 0.0396(6) -0.0094(5) -0.0029(5) -0.0019(4)
C7 0.0446(7) 0.0261(6) 0.0427(6) -0.0132(5) -0.0049(5) -0.0022(5)
C8 0.0487(7) 0.0271(5) 0.0420(6) -0.0117(5) -0.0133(5) -0.0086(5)
C9 0.0336(5) 0.0262(5) 0.0352(5) -0.0083(4) -0.0102(4) -0.0070(4)
C10 0.0264(5) 0.0231(5) 0.0213(4) -0.0034(4) -0.0038(4) -0.0072(4)
C11 0.0245(5) 0.0219(5) 0.0249(5) -0.0081(4) -0.0073(4) -0.0051(4)
C12 0.0302(5) 0.0251(5) 0.0248(5) -0.0084(4) -0.0073(4) -0.0056(4)
C13 0.0347(6) 0.0285(5) 0.0314(5) -0.0051(4) -0.0154(4) -0.0031(4)
C14 0.0266(5) 0.0311(6) 0.0422(6) -0.0097(5) -0.0137(5) -0.0023(4)
C15 0.0254(5) 0.0275(5) 0.0364(5) -0.0112(4) -0.0076(4) -0.0074(4)
C16 0.0237(5) 0.0412(6) 0.0469(7) -0.0139(5) -0.0034(5) -0.0102(5)
C17 0.0325(6) 0.0444(7) 0.0421(6) -0.0103(5) 0.0038(5) -0.0182(5)
C18 0.0364(6) 0.0328(6) 0.0325(5) -0.0033(4) -0.0035(4) -0.0149(5)
C19 0.0271(5) 0.0264(5) 0.0308(5) -0.0051(4) -0.0068(4) -0.0088(4)
C20 0.0247(5) 0.0221(5) 0.0282(5) -0.0086(4) -0.0064(4) -0.0074(4)
C21 0.0426(6) 0.0331(6) 0.0337(6) -0.0087(5) -0.0087(5) -0.0112(5)
C22 0.0639(9) 0.0330(6) 0.0456(7) -0.0101(5) -0.0116(6) -0.0219(6)
C23 0.0556(8) 0.0401(7) 0.0456(7) -0.0190(5) -0.0125(6) -0.0190(6)
C24 0.0299(5) 0.0334(6) 0.0328(5) -0.0157(4) -0.0052(4) -0.0072(4)
C25 0.0411(6) 0.0455(7) 0.0335(6) -0.0182(5) -0.0088(5) -0.0080(5)
C26 0.0408(6) 0.0454(7) 0.0303(6) -0.0087(5) -0.0041(5) -0.0078(5)
C27 0.0471(7) 0.0367(6) 0.0421(7) -0.0061(5) -0.0031(5) -0.0172(6)
C28 0.0415(6) 0.0364(6) 0.0398(6) -0.0132(5) -0.0044(5) -0.0176(5)
C29 0.0230(5) 0.0303(5) 0.0308(5) -0.0133(4) -0.0023(4) -0.0070(4)

loop_
_atom_type_symbol
_atom_type_description
_atom_type_scat_dispersion_real
_atom_type_scat_dispersion_imag
_atom_type_scat_source
C C 0.0033 0.0016 'International Tables Vol C Tables 4.2.6.8 and 6.1.1.4'
H H 0.0000 0.0000 'International Tables Vol C Tables 4.2.6.8 and 6.1.1.4'
N N 0.0061 0.0033 'International Tables Vol C Tables 4.2.6.8 and 6.1.1.4'
O O 0.0106 0.0060 'International Tables Vol C Tables 4.2.6.8 and 6.1.1.4'

loop_
_geom_angle_atom_site_label_1
_geom_angle_atom_site_label_2
_geom_angle_atom_site_label_3
_geom_angle
C2 O1 H1 109.5
C12 O2 H2 109.5
C21 N1 C29 118.55(10)
C2 C1 C10 119.17(9)
C2 C1 C11 118.95(9)
C10 C1 C11 121.86(9)
O1 C2 C1 118.13(9)
O1 C2 C3 120.83(9)
C1 C2 C3 121.02(9)
C4 C3 C2 120.23(10)
C4 C3 H3 119.9
C2 C3 H3 119.9
C3 C4 C5 121.07(10)
C3 C4 H4 119.5
C5 C4 H4 119.5
C4 C5 C6 122.27(10)
C4 C5 C10 118.68(10)
C6 C5 C10 119.02(10)
C7 C6 C5 121.15(11)
C7 C6 H6 119.4
C5 C6 H6 119.4
C6 C7 C8 120.06(11)
C6 C7 H7 120.0
C8 C7 H7 120.0
C9 C8 C7 120.53(11)
C9 C8 H8 119.7
C7 C8 H8 119.7
C8 C9 C10 121.00(11)
C8 C9 H9 119.5
C10 C9 H9 119.5
C9 C10 C1 121.97(9)
C9 C10 C5 118.21(10)
C1 C10 C5 119.81(9)
C12 C11 C20 119.41(9)
C12 C11 C1 119.59(9)
C20 C11 C1 120.89(8)
O2 C12 C11 117.58(9)
O2 C12 C13 121.71(9)
C11 C12 C13 120.71(10)
C14 C13 C12 120.35(10)
C14 C13 H13 119.8
C12 C13 H13 119.8
C13 C14 C15 121.18(10)
C13 C14 H14 119.4
C15 C14 H14 119.4
C16 C15 C14 122.20(10)
C16 C15 C20 119.32(10)
C14 C15 C20 118.46(10)
C17 C16 C15 121.38(11)
C17 C16 H16 119.3
C15 C16 H16 119.3
C16 C17 C18 119.53(11)
C16 C17 H17 120.2
C18 C17 H17 120.2
C19 C18 C17 120.80(11)
C19 C18 H18 119.6
C17 C18 H18 119.6
C18 C19 C20 121.06(10)
C18 C19 H19 119.5
C20 C19 H19 119.5
C19 C20 C11 122.21(9)
C19 C20 C15 117.89(9)
C11 C20 C15 119.89(9)
N1 C21 C22 123.85(11)
N1 C21 H21 118.1
C22 C21 H21 118.1
C23 C22 C21 118.55(12)
C23 C22 H22 120.7
C21 C22 H22 120.7
C22 C23 C24 119.93(11)
C22 C23 H23 120.0
C24 C23 H23 120.0
C23 C24 C29 117.74(10)
C23 C24 C25 123.48(11)
C29 C24 C25 118.77(11)
C26 C25 C24 120.61(12)
C26 C25 H25 119.7
C24 C25 H25 119.7
C25 C26 C27 120.40(11)
C25 C26 H26 119.8
C27 C26 H26 119.8
C28 C27 C26 120.74(12)
C28 C27 H27 119.6
C26 C27 H27 119.6
C27 C28 C29 119.83(11)
C27 C28 H28 120.1
C29 C28 H28 120.1
N1 C29 C28 119.04(10)
N1 C29 C24 121.36(10)
C28 C29 C24 119.61(10)

loop_
_geom_bond_atom_site_label_1
_geom_bond_atom_site_label_2
_geom_bond_distance
O1 C2 1.3631(12)
O1 H1 0.8400
O2 C12 1.3552(13)
O2 H2 0.8400
N1 C21 1.3101(15)
N1 C29 1.3719(14)
C1 C2 1.3785(14)
C1 C10 1.4251(14)
C1 C11 1.4937(13)
C2 C3 1.4161(14)
C3 C4 1.3639(16)
C3 H3 0.9500
C4 C5 1.4136(16)
C4 H4 0.9500
C5 C6 1.4177(16)
C5 C10 1.4263(14)
C6 C7 1.3606(19)
C6 H6 0.9500
C7 C8 1.4072(18)
C7 H7 0.9500
C8 C9 1.3697(16)
C8 H8 0.9500
C9 C10 1.4176(15)
C9 H9 0.9500
C11 C12 1.3792(13)
C11 C20 1.4225(14)
C12 C13 1.4175(15)
C13 C14 1.3596(17)
C13 H13 0.9500
C14 C15 1.4174(15)
C14 H14 0.9500
C15 C16 1.4137(16)
C15 C20 1.4246(14)
C16 C17 1.3644(18)
C16 H16 0.9500
C17 C18 1.4081(17)
C17 H17 0.9500
C18 C19 1.3687(15)
C18 H18 0.9500
C19 C20 1.4207(14)
C19 H19 0.9500
C21 C22 1.4024(18)
C21 H21 0.9500
C22 C23 1.3600(19)
C22 H22 0.9500
C23 C24 1.4101(18)
C23 H23 0.9500
C24 C29 1.4129(15)
C24 C25 1.4149(16)
C25 C26 1.357(2)
C25 H25 0.9500
C26 C27 1.405(2)
C26 H26 0.9500
C27 C28 1.3677(18)
C27 H27 0.9500
C28 C29 1.4091(16)
C28 H28 0.9500

loop_
_geom_hbond_atom_site_label_D
_geom_hbond_atom_site_label_H
_geom_hbond_atom_site_label_A
_geom_hbond_distance_DH
_geom_hbond_distance_HA
_geom_hbond_distance_DA
_geom_hbond_angle_DHA
_geom_hbond_site_symmetry_A
O1 H1 N1 0.84 1.80 2.6317(12) 167.7 1_556
O2 H2 O1 0.84 1.92 2.7580(11) 172.7 2_666

loop_
_geom_torsion_atom_site_label_1
_geom_torsion_atom_site_label_2
_geom_torsion_atom_site_label_3
_geom_torsion_atom_site_label_4
_geom_torsion
C10 C1 C2 O1 177.10(8)
C11 C1 C2 O1 -1.41(13)
C10 C1 C2 C3 -1.38(14)
C11 C1 C2 C3 -179.88(9)
O1 C2 C3 C4 -177.52(9)
C1 C2 C3 C4 0.91(15)
C2 C3 C4 C5 0.28(16)
C3 C4 C5 C6 176.93(10)
C3 C4 C5 C10 -0.95(15)
C4 C5 C6 C7 -177.68(11)
C10 C5 C6 C7 0.20(17)
C5 C6 C7 C8 -1.43(18)
C6 C7 C8 C9 0.87(19)
C7 C8 C9 C10 0.94(18)
C8 C9 C10 C1 176.90(10)
C8 C9 C10 C5 -2.12(16)
C2 C1 C10 C9 -178.32(9)
C11 C1 C10 C9 0.14(14)
C2 C1 C10 C5 0.69(14)
C11 C1 C10 C5 179.14(9)
C4 C5 C10 C9 179.50(9)
C6 C5 C10 C9 1.55(14)
C4 C5 C10 C1 0.46(14)
C6 C5 C10 C1 -177.49(9)
C2 C1 C11 C12 88.71(12)
C10 C1 C11 C12 -89.75(12)
C2 C1 C11 C20 -87.41(12)
C10 C1 C11 C20 94.13(12)
C20 C11 C12 O2 -178.75(9)
C1 C11 C12 O2 5.07(14)
C20 C11 C12 C13 0.75(15)
C1 C11 C12 C13 -175.43(9)
O2 C12 C13 C14 178.75(11)
C11 C12 C13 C14 -0.73(17)
C12 C13 C14 C15 0.30(18)
C13 C14 C15 C16 178.44(11)
C13 C14 C15 C20 0.09(17)
C14 C15 C16 C17 -178.20(12)
C20 C15 C16 C17 0.13(18)
C15 C16 C17 C18 0.1(2)
C16 C17 C18 C19 -0.6(2)
C17 C18 C19 C20 0.83(18)
C18 C19 C20 C11 177.94(10)
C18 C19 C20 C15 -0.61(16)
C12 C11 C20 C19 -178.87(9)
C1 C11 C20 C19 -2.74(15)
C12 C11 C20 C15 -0.35(15)
C1 C11 C20 C15 175.78(9)
C16 C15 C20 C19 0.12(15)
C14 C15 C20 C19 178.52(10)
C16 C15 C20 C11 -178.46(10)
C14 C15 C20 C11 -0.07(15)
C29 N1 C21 C22 1.00(18)
N1 C21 C22 C23 -1.3(2)
C21 C22 C23 C24 0.3(2)
C22 C23 C24 C29 0.96(19)
C22 C23 C24 C25 -178.19(13)
C23 C24 C25 C26 -179.91(12)
C29 C24 C25 C26 0.96(18)
C24 C25 C26 C27 0.96(19)
C25 C26 C27 C28 -1.9(2)
C26 C27 C28 C29 0.83(19)
C21 N1 C29 C28 -179.79(11)
C21 N1 C29 C24 0.33(15)
C27 C28 C29 N1 -178.78(11)
C27 C28 C29 C24 1.10(17)
C23 C24 C29 N1 -1.29(16)
C25 C24 C29 N1 177.89(10)
C23 C24 C29 C28 178.83(11)
C25 C24 C29 C28 -1.98(16)
